data_4020774
loop_
_publ_author_name
'Teresa Olszewska'
'Maria Gdaniec'
'Tadeusz Po\/lo\'nski'

_publ_section_title
;
 Planar Chiral Dianthranilide and Dithiodianthranilide Molecules:
 Optical Resolution, Chiroptical Spectra,
 and Molecular Self-Assembly
;
_journal_name_full 'Journal of Organic Chemistry'
_journal_page_first 1248
_journal_page_last 1255
_journal_paper_doi 10.1021/jo035024d
_journal_volume 69
_journal_year 2004
_chemical_formula_moiety 'C14 H10 N2 O2'
_chemical_formula_sum 'C14 H10 N2 O2'
_chemical_formula_weight 238.24
_chemical_name_common dianthranilide
_space_group_IT_number 2
_symmetry_cell_setting triclinic
_symmetry_space_group_name_Hall '-P 1'
_symmetry_space_group_name_H-M 'P -1'
_cell_angle_alpha 97.534(15)
_cell_angle_beta 96.796(16)
_cell_angle_gamma 93.056(15)
_cell_formula_units_Z 4
_cell_length_a 8.6349(17)
_cell_length_b 11.2312(19)
_cell_length_c 12.402(2)
_cell_measurement_temperature 293(2)
_cell_volume 1181.1(4)
_diffrn_ambient_temperature 293(2)
_exptl_crystal_density_diffrn 1.340
_cod_database_code 4020774

loop_
_symmetry_equiv_pos_as_xyz
'x, y, z'
'-x, -y, -z'

loop_
_atom_site_label
_atom_site_type_symbol
_atom_site_fract_x
_atom_site_fract_y
_atom_site_fract_z
_atom_site_U_iso_or_equiv
_atom_site_adp_type
_atom_site_occupancy
_atom_site_symmetry_multiplicity
_atom_site_calc_flag
_atom_site_refinement_flags
_atom_site_disorder_assembly
_atom_site_disorder_group
O1A O 0.56827(15) -0.23977(14) 0.67213(13) 0.0694(4) Uani 1 1 d . . .
O2A O 1.09986(18) -0.00186(12) 0.62905(11) 0.0662(4) Uani 1 1 d . . .
N1A N 0.92742(18) -0.14893(13) 0.53924(11) 0.0466(4) Uani 1 1 d . . .
H1A H 0.9098 -0.1041 0.4845 0.056 Uiso 1 1 d R . .
N2A N 0.81066(16) -0.19614(13) 0.75883(12) 0.0449(4) Uani 1 1 d . . .
H2A H 0.7689 -0.1649 0.8185 0.054 Uiso 1 1 d R . .
C1A C 0.86947(19) -0.27134(15) 0.51541(13) 0.0407(4) Uani 1 1 d . . .
C2A C 0.76900(18) -0.32028(14) 0.57916(14) 0.0401(4) Uani 1 1 d . . .
C3A C 0.7092(2) -0.43875(17) 0.54832(18) 0.0569(5) Uani 1 1 d . . .
H3A H 0.6428 -0.4684 0.5972 0.068 Uiso 1 1 d R . .
C4A C 0.7494(3) -0.50663(18) 0.45712(19) 0.0653(6) Uani 1 1 d . . .
H4A H 0.7056 -0.5877 0.4347 0.078 Uiso 1 1 d R . .
C5A C 0.8473(3) -0.45739(19) 0.39408(17) 0.0659(6) Uani 1 1 d . . .
H5A H 0.8787 -0.5040 0.3308 0.079 Uiso 1 1 d R . .
C6A C 0.9067(2) -0.34059(19) 0.42228(15) 0.0572(5) Uani 1 1 d . . .
H6A H 0.9745 -0.3039 0.3782 0.069 Uiso 1 1 d R . .
C7A C 0.70818(19) -0.24871(15) 0.67299(15) 0.0446(4) Uani 1 1 d . . .
C8A C 0.97232(18) -0.21831(14) 0.77725(13) 0.0378(4) Uani 1 1 d . . .
C9A C 1.07827(19) -0.17697(14) 0.71244(13) 0.0379(4) Uani 1 1 d . . .
C10A C 1.2356(2) -0.19661(17) 0.73599(15) 0.0499(4) Uani 1 1 d . . .
H10A H 1.3079 -0.1694 0.6898 0.060 Uiso 1 1 d R . .
C11A C 1.2871(2) -0.2548(2) 0.82246(16) 0.0591(5) Uani 1 1 d . . .
H11A H 1.3963 -0.2681 0.8350 0.071 Uiso 1 1 d R . .
C12A C 1.1824(3) -0.29183(19) 0.88829(16) 0.0604(5) Uani 1 1 d . . .
H12A H 1.2167 -0.3298 0.9511 0.072 Uiso 1 1 d R . .
C13A C 1.0259(2) -0.27495(17) 0.86534(14) 0.0505(5) Uani 1 1 d . . .
H13A H 0.9500 -0.3046 0.9078 0.061 Uiso 1 1 d R . .
C14A C 1.0350(2) -0.10270(15) 0.62405(14) 0.0434(4) Uani 1 1 d . . .
O1C O 0.60439(16) 0.43560(12) 0.89899(13) 0.0676(4) Uani 1 1 d . . .
O2C O 0.32710(17) 0.07085(13) 1.03855(12) 0.0669(4) Uani 1 1 d . . .
N1C N 0.46818(17) 0.10845(13) 0.90478(12) 0.0474(4) Uani 1 1 d . . .
H1C H 0.5376 0.0576 0.9283 0.057 Uiso 1 1 d R . .
N2C N 0.36636(16) 0.37076(12) 0.93049(13) 0.0464(4) Uani 1 1 d . . .
H2C H 0.3697 0.4346 0.9831 0.056 Uiso 1 1 d R . .
C1C C 0.49284(18) 0.14352(15) 0.80242(13) 0.0392(4) Uani 1 1 d . . .
C2C C 0.49406(18) 0.26248(16) 0.78501(13) 0.0398(4) Uani 1 1 d . . .
C3C C 0.5256(2) 0.2903(2) 0.68347(17) 0.0687(6) Uani 1 1 d . . .
H3C H 0.5189 0.3748 0.6801 0.082 Uiso 1 1 d R . .
C4C C 0.5598(3) 0.1999(4) 0.60380(17) 0.0908(9) Uani 1 1 d . . .
H4C H 0.5892 0.2228 0.5367 0.109 Uiso 1 1 d R . .
C5C C 0.5699(3) 0.0851(3) 0.62636(19) 0.0804(8) Uani 1 1 d . . .
H5C H 0.6009 0.0291 0.5688 0.097 Uiso 1 1 d R . .
C6C C 0.5329(2) 0.05586(19) 0.72320(17) 0.0601(5) Uani 1 1 d . . .
H6C H 0.5356 -0.0260 0.7376 0.072 Uiso 1 1 d R . .
C7C C 0.4902(2) 0.36221(15) 0.87573(15) 0.0441(4) Uani 1 1 d . . .
C8C C 0.22081(18) 0.30313(15) 0.90006(13) 0.0395(4) Uani 1 1 d . . .
C9C C 0.20739(18) 0.18206(15) 0.90772(13) 0.0413(4) Uani 1 1 d . . .
C10C C 0.0614(2) 0.1196(2) 0.88061(18) 0.0698(7) Uani 1 1 d . . .
H10C H 0.0580 0.0360 0.8900 0.084 Uiso 1 1 d R . .
C11C C -0.0663(2) 0.1784(4) 0.8473(2) 0.0898(10) Uani 1 1 d . . .
H11C H -0.1632 0.1297 0.8309 0.108 Uiso 1 1 d R . .
C12C C -0.0543(3) 0.2989(4) 0.84351(17) 0.0842(9) Uani 1 1 d . . .
H12C H -0.1383 0.3464 0.8212 0.101 Uiso 1 1 d R . .
C13C C 0.0889(2) 0.3623(2) 0.86985(16) 0.0635(6) Uani 1 1 d . . .
H13C H 0.1014 0.4477 0.8696 0.076 Uiso 1 1 d R . .
C14C C 0.3394(2) 0.11773(15) 0.95469(15) 0.0452(4) Uani 1 1 d . . .

loop_
_atom_site_aniso_label
_atom_site_aniso_U_11
_atom_site_aniso_U_22
_atom_site_aniso_U_33
_atom_site_aniso_U_23
_atom_site_aniso_U_13
_atom_site_aniso_U_12
O1A 0.0363(7) 0.0803(10) 0.0900(11) -0.0044(8) 0.0183(7) 0.0064(7)
O2A 0.0925(11) 0.0490(8) 0.0524(8) 0.0136(6) -0.0024(7) -0.0292(7)
N1A 0.0589(9) 0.0396(8) 0.0402(8) 0.0115(6) 0.0010(7) -0.0107(7)
N2A 0.0407(8) 0.0509(9) 0.0459(8) 0.0034(7) 0.0173(6) 0.0102(6)
C1A 0.0433(9) 0.0382(9) 0.0392(9) 0.0062(7) 0.0017(7) -0.0034(7)
C2A 0.0335(8) 0.0372(9) 0.0491(10) 0.0053(7) 0.0057(7) 0.0002(7)
C3A 0.0517(11) 0.0443(11) 0.0748(13) 0.0080(9) 0.0134(10) -0.0084(9)
C4A 0.0727(14) 0.0392(11) 0.0778(14) -0.0085(10) 0.0069(11) -0.0056(10)
C5A 0.0808(15) 0.0570(13) 0.0547(12) -0.0118(10) 0.0094(11) 0.0017(11)
C6A 0.0673(13) 0.0600(12) 0.0425(10) -0.0001(9) 0.0131(9) -0.0073(10)
C7A 0.0356(9) 0.0417(10) 0.0590(11) 0.0085(8) 0.0150(8) 0.0026(7)
C8A 0.0402(9) 0.0364(8) 0.0379(9) 0.0022(7) 0.0127(7) 0.0037(7)
C9A 0.0404(9) 0.0367(9) 0.0357(8) 0.0001(7) 0.0084(7) -0.0017(7)
C10A 0.0382(9) 0.0591(12) 0.0503(10) -0.0003(9) 0.0095(8) -0.0056(8)
C11A 0.0420(10) 0.0765(14) 0.0555(12) 0.0011(10) -0.0006(9) 0.0095(10)
C12A 0.0670(13) 0.0712(14) 0.0446(10) 0.0124(9) 0.0014(9) 0.0213(11)
C13A 0.0593(12) 0.0565(11) 0.0409(9) 0.0128(8) 0.0182(8) 0.0117(9)
C14A 0.0514(10) 0.0388(9) 0.0403(9) 0.0061(7) 0.0115(8) -0.0072(8)
O1C 0.0506(8) 0.0429(7) 0.1077(12) -0.0119(7) 0.0339(8) -0.0102(6)
O2C 0.0759(10) 0.0600(9) 0.0818(10) 0.0315(8) 0.0448(8) 0.0286(7)
N1C 0.0470(8) 0.0419(8) 0.0598(9) 0.0146(7) 0.0205(7) 0.0140(7)
N2C 0.0408(8) 0.0346(8) 0.0633(9) -0.0026(7) 0.0151(7) 0.0005(6)
C1C 0.0286(8) 0.0440(9) 0.0420(9) -0.0037(7) 0.0056(7) -0.0025(7)
C2C 0.0299(8) 0.0503(10) 0.0395(9) 0.0091(7) 0.0035(6) 0.0021(7)
C3C 0.0588(13) 0.0963(17) 0.0589(13) 0.0340(12) 0.0118(10) 0.0103(12)
C4C 0.0688(15) 0.174(3) 0.0322(11) 0.0148(15) 0.0130(10) 0.0145(18)
C5C 0.0616(14) 0.121(2) 0.0469(13) -0.0274(14) 0.0062(10) -0.0019(14)
C6C 0.0430(10) 0.0600(12) 0.0683(13) -0.0232(10) 0.0110(9) -0.0087(9)
C7C 0.0385(9) 0.0341(9) 0.0623(11) 0.0101(8) 0.0120(8) 0.0048(7)
C8C 0.0323(8) 0.0489(10) 0.0385(9) 0.0060(7) 0.0077(7) 0.0056(7)
C9C 0.0339(8) 0.0465(10) 0.0407(9) -0.0078(7) 0.0115(7) -0.0028(7)
C10C 0.0472(12) 0.0748(14) 0.0768(14) -0.0324(11) 0.0232(10) -0.0218(10)
C11C 0.0318(11) 0.156(3) 0.0649(15) -0.0362(17) 0.0045(10) -0.0132(15)
C12C 0.0390(12) 0.171(3) 0.0454(12) 0.0146(16) 0.0049(9) 0.0312(16)
C13C 0.0479(11) 0.0953(16) 0.0589(12) 0.0319(11) 0.0196(9) 0.0300(11)
C14C 0.0504(10) 0.0315(9) 0.0569(11) 0.0034(8) 0.0222(8) 0.0040(7)

loop_
_geom_bond_atom_site_label_1
_geom_bond_atom_site_label_2
_geom_bond_distance
_geom_bond_site_symmetry_2
_geom_bond_publ_flag
O1A C7A 1.216(2) . ?
O2A C14A 1.227(2) . ?
N1A C14A 1.347(2) . ?
N1A C1A 1.419(2) . ?
N1A H1A 0.9000 . ?
N2A C7A 1.350(2) . ?
N2A C8A 1.428(2) . ?
N2A H2A 0.9001 . ?
C1A C2A 1.380(2) . ?
C1A C6A 1.386(3) . ?
C2A C3A 1.389(2) . ?
C2A C7A 1.490(2) . ?
C3A C4A 1.370(3) . ?
C3A H3A 0.9600 . ?
C4A C5A 1.361(3) . ?
C4A H4A 0.9600 . ?
C5A C6A 1.368(3) . ?
C5A H5A 0.9600 . ?
C6A H6A 0.9600 . ?
C8A C13A 1.381(2) . ?
C8A C9A 1.388(2) . ?
C9A C10A 1.391(2) . ?
C9A C14A 1.488(2) . ?
C10A C11A 1.370(3) . ?
C10A H10A 0.9600 . ?
C11A C12A 1.372(3) . ?
C11A H11A 0.9600 . ?
C12A C13A 1.376(3) . ?
C12A H12A 0.9601 . ?
C13A H13A 0.9600 . ?
O1C C7C 1.233(2) . ?
O2C C14C 1.239(2) . ?
N1C C14C 1.337(2) . ?
N1C C1C 1.414(2) . ?
N1C H1C 0.8999 . ?
N2C C7C 1.334(2) . ?
N2C C8C 1.418(2) . ?
N2C H2C 0.9001 . ?
C1C C2C 1.381(2) . ?
C1C C6C 1.385(2) . ?
C2C C3C 1.390(3) . ?
C2C C7C 1.485(2) . ?
C3C C4C 1.390(4) . ?
C3C H3C 0.9600 . ?
C4C C5C 1.361(4) . ?
C4C H4C 0.9600 . ?
C5C C6C 1.354(3) . ?
C5C H5C 0.9600 . ?
C6C H6C 0.9599 . ?
C8C C9C 1.375(2) . ?
C8C C13C 1.387(2) . ?
C9C C10C 1.392(2) . ?
C9C C14C 1.484(2) . ?
C10C C11C 1.366(4) . ?
C10C H10C 0.9600 . ?
C11C C12C 1.359(4) . ?
C11C H11C 0.9600 . ?
C12C C13C 1.375(4) . ?
C12C H12C 0.9600 . ?
C13C H13C 0.9600 . ?

loop_
_cod_related_entry_id
_cod_related_entry_database
_cod_related_entry_code
1 ChemSpider 255354
